data_7133679
loop_
_publ_author_name
'Cho, Hsien-Liang'
'Gullett, Kelly L.'
'Fout, Alison R.'

_publ_section_title
;
 Synthesis and characterization of tetrapodal nickel complexes with
 adaptable ligand binding geometries.
;
_journal_issue 76
_journal_name_full 'Chemical communications (Cambridge, England)'
_journal_page_first 10564
_journal_page_last 10567
_journal_paper_doi 10.1039/d4cc03186e
_journal_volume 60
_journal_year 2024
_chemical_formula_moiety 'C41 H47 N7 Ni O, 3(C H2 Cl2)'
_chemical_formula_sum 'C44 H53 Cl6 N7 Ni O'
_chemical_formula_weight 967.34
_space_group_crystal_system triclinic
_space_group_IT_number 2
_space_group_name_Hall '-P 1'
_space_group_name_H-M_alt 'P -1'
_atom_sites_solution_hydrogens geom
_atom_sites_solution_primary dual
_atom_sites_solution_secondary difmap
_audit_creation_date 2024-06-04
_audit_creation_method
;
Olex2 1.5
(compiled 2024.02.16 svn.r378c4104 for OlexSys, GUI svn.r6928)
;
_audit_update_record
;
2024-06-27 deposited with the CCDC.	2024-08-28 downloaded from the CCDC.
;
_cell_angle_alpha 90.462(2)
_cell_angle_beta 93.570(2)
_cell_angle_gamma 100.750(2)
_cell_formula_units_Z 2
_cell_length_a 12.6855(4)
_cell_length_b 13.1657(4)
_cell_length_c 13.8011(5)
_cell_measurement_reflns_used 9938
_cell_measurement_temperature 110.0
_cell_measurement_theta_max 66.683
_cell_measurement_theta_min 3.209
_cell_volume 2259.67(13)
_computing_cell_refinement 'SAINT V8.40A (Bruker, 2019)'
_computing_data_reduction 'SAINT V8.40A (Bruker, 2019)'
_computing_molecular_graphics 'Olex2 1.5 (Dolomanov et al., 2009)'
_computing_publication_material 'Olex2 1.5 (Dolomanov et al., 2009)'
_computing_structure_refinement 'XL  (Sheldrick, 2008)'
_computing_structure_solution 'SHELXS-97 (Sheldrick, 2008)'
_diffrn_ambient_temperature 110.0
_diffrn_measured_fraction_theta_full 0.993
_diffrn_measured_fraction_theta_max 0.993
_diffrn_measurement_device_type 'Bruker APEX-II CCD'
_diffrn_measurement_method '\f and \w scans'
_diffrn_radiation_monochromator graphite
_diffrn_radiation_type CuK\a
_diffrn_radiation_wavelength 1.54178
_diffrn_reflns_av_R_equivalents 0.1057
_diffrn_reflns_av_unetI/netI 0.0525
_diffrn_reflns_limit_h_max 15
_diffrn_reflns_limit_h_min -15
_diffrn_reflns_limit_k_max 15
_diffrn_reflns_limit_k_min -15
_diffrn_reflns_limit_l_max 16
_diffrn_reflns_limit_l_min -16
_diffrn_reflns_number 58726
_diffrn_reflns_theta_full 66.98
_diffrn_reflns_theta_max 66.98
_diffrn_reflns_theta_min 3.21
_diffrn_source 'fine-focus sealed tube'
_diffrn_source_current 1.0
_diffrn_source_power 0.05
_diffrn_source_voltage 50.0
_diffrn_standards_number 0
_exptl_absorpt_coefficient_mu 4.222
_exptl_absorpt_correction_T_max 0.7528
_exptl_absorpt_correction_T_min 0.5266
_exptl_absorpt_correction_type multi-scan
_exptl_absorpt_process_details
'SADABS-2016/2 (Bruker,2016/2) was used for absorption correction. wR2(int) was 0.1136 before and 0.0943 after correction. The Ratio of minimum to maximum transmission is 0.8434. The \l/2 correction factor is Not present.'
_exptl_crystal_colour yellow
_exptl_crystal_colour_primary yellow
_exptl_crystal_density_diffrn 1.422
_exptl_crystal_density_method 'not measured'
_exptl_crystal_description block
_exptl_crystal_F_000 1008
_exptl_crystal_size_max 0.04
_exptl_crystal_size_mid 0.02
_exptl_crystal_size_min 0.02
_refine_diff_density_max 0.841
_refine_diff_density_min -0.757
_refine_diff_density_rms 0.099
_refine_ls_extinction_method none
_refine_ls_goodness_of_fit_ref 1.057
_refine_ls_hydrogen_treatment mixed
_refine_ls_matrix_type full
_refine_ls_number_parameters 569
_refine_ls_number_reflns 8018
_refine_ls_number_restraints 3
_refine_ls_restrained_S_all 1.057
_refine_ls_R_factor_all 0.0946
_refine_ls_R_factor_gt 0.0691
_refine_ls_shift/su_max 0.001
_refine_ls_shift/su_mean 0.000
_refine_ls_structure_factor_coef Fsqd
_refine_ls_weighting_details 'calc w=1/[\s^2^(Fo^2^)+(0.0989P)^2^+6.3293P] where P=(Fo^2^+2Fc^2^)/3'
_refine_ls_weighting_scheme calc
_refine_ls_wR_factor_gt 0.1810
_refine_ls_wR_factor_ref 0.2090
_reflns_number_gt 6040
_reflns_number_total 8018
_reflns_threshold_expression >2sigma(I)
_cod_data_source_file d4cc03186e2.cif
_cod_data_source_block 2_data
_cod_depositor_comments 'Adding full bibliography for 7133679--7133683.cif.'
_cod_database_code 7133679
_olex2_refinement_description
;
1. Fixed Uiso
 At 1.2 times of:
  All C(H) groups, All C(H,H) groups
 At 1.5 times of:
  All C(H,H,H) groups, All O(H,H) groups
2. Restrained distances
 Cl5-C44 \\sim Cl5A-C44A
 with sigma of 0.02
 Cl6-C44 \\sim Cl6A-C44A
 with sigma of 0.02
 Cl5-Cl6 \\sim Cl5A-Cl6A
 with sigma of 0.04
3. Others
 Sof(Cl5A)=Sof(Cl6A)=Sof(C44A)=Sof(H44C)=Sof(H44D)=1-FVAR(1)
 Sof(Cl5)=Sof(Cl6)=Sof(C44)=Sof(H44A)=Sof(H44B)=FVAR(1)
4.a Rotating group:
 O1(H1A,H1B)
4.b Ternary CH refined with riding coordinates:
 C25(H25), C36(H36)
4.c Secondary CH2 refined with riding coordinates:
 C26(H26A,H26B), C27(H27A,H27B), C28(H28A,H28B), C29(H29A,H29B), C30(H30A,
 H30B), C37(H37A,H37B), C38(H38A,H38B), C39(H39A,H39B), C40(H40A,H40B),
 C41(H41A,H41B), C43(H43A,H43B), C42(H42A,H42B), C44(H44A,H44B), C44A(H44C,H44D)
4.d Aromatic/amide H refined with riding coordinates:
 C1(H1), C2(H2), C3(H3), C4(H4), C8(H8), C9(H9), C10(H10), C11(H11), C14(H14),
 C15(H15), C16(H16), C21(H21), C22(H22), C24(H24), C32(H32), C33(H33), C35(H35)
4.e Idealised Me refined as rotating group:
 C7(H7A,H7B,H7C), C19(H19A,H19B,H19C)
;
_olex2_submission_special_instructions 'No special instructions were received'

loop_
_space_group_symop_id
_space_group_symop_operation_xyz
1 'x, y, z'
2 '-x, -y, -z'

loop_
_atom_site_label
_atom_site_type_symbol
_atom_site_fract_x
_atom_site_fract_y
_atom_site_fract_z
_atom_site_U_iso_or_equiv
_atom_site_adp_type
_atom_site_occupancy
_atom_site_symmetry_multiplicity
_atom_site_calc_flag
_atom_site_refinement_flags
_atom_site_disorder_assembly
_atom_site_disorder_group
Ni1 Ni 0.49430(5) 0.66466(5) 0.74706(5) 0.0247(2) Uani 1 1 d . . .
Cl3 Cl 0.06099(14) 0.5235(2) 0.62824(16) 0.0914(7) Uani 1 1 d . . .
Cl4 Cl 0.10732(14) 0.45407(19) 0.82200(14) 0.0861(6) Uani 1 1 d . . .
O1 O 0.3480(2) 0.7127(2) 0.7472(2) 0.0269(6) Uani 1 1 d . . .
H1A H 0.3450 0.7471 0.8007 0.040 Uiso 1 1 d R . .
H1B H 0.3441 0.7574 0.7015 0.040 Uiso 1 1 d R . .
N1 N 0.6306(3) 0.5939(3) 0.7467(3) 0.0284(7) Uani 1 1 d . . .
N2 N 0.4269(3) 0.5518(3) 0.6399(3) 0.0261(7) Uani 1 1 d . . .
N3 N 0.4382(3) 0.5424(3) 0.8434(3) 0.0265(7) Uani 1 1 d . . .
N4 N 0.5727(3) 0.7739(3) 0.8528(3) 0.0281(7) Uani 1 1 d . . .
N5 N 0.5628(3) 0.7755(3) 0.6496(2) 0.0259(7) Uani 1 1 d . . .
N6 N 0.3571(3) 0.8032(3) 0.9260(3) 0.0319(8) Uani 1 1 d . . .
N7 N 0.3427(3) 0.8180(3) 0.5769(3) 0.0298(8) Uani 1 1 d . . .
C1 C 0.3633(3) 0.5778(3) 0.5670(3) 0.0299(9) Uani 1 1 d . . .
H1 H 0.3553 0.6480 0.5626 0.036 Uiso 1 1 calc R . .
C2 C 0.3089(4) 0.5076(4) 0.4978(3) 0.0373(10) Uani 1 1 d . . .
H2 H 0.2621 0.5286 0.4486 0.045 Uiso 1 1 calc R . .
C3 C 0.3236(4) 0.4070(4) 0.5015(3) 0.0393(11) Uani 1 1 d . . .
H3 H 0.2878 0.3572 0.4546 0.047 Uiso 1 1 calc R . .
C4 C 0.3913(4) 0.3798(3) 0.5745(3) 0.0367(10) Uani 1 1 d . . .
H4 H 0.4045 0.3111 0.5767 0.044 Uiso 1 1 calc R . .
C5 C 0.4405(4) 0.4521(3) 0.6452(3) 0.0309(9) Uani 1 1 d . . .
C6 C 0.5068(4) 0.4235(3) 0.7345(3) 0.0312(9) Uani 1 1 d . . .
C7 C 0.5144(4) 0.3079(3) 0.7273(4) 0.0391(11) Uani 1 1 d . . .
H7A H 0.5571 0.2897 0.7840 0.059 Uiso 1 1 calc R . .
H7B H 0.5490 0.2950 0.6681 0.059 Uiso 1 1 calc R . .
H7C H 0.4420 0.2655 0.7254 0.059 Uiso 1 1 calc R . .
C8 C 0.3885(3) 0.5620(3) 0.9225(3) 0.0301(9) Uani 1 1 d . . .
H8 H 0.3825 0.6315 0.9358 0.036 Uiso 1 1 calc R . .
C9 C 0.3459(4) 0.4877(4) 0.9854(3) 0.0336(10) Uani 1 1 d . . .
H9 H 0.3110 0.5054 1.0404 0.040 Uiso 1 1 calc R . .
C10 C 0.3551(4) 0.3858(4) 0.9668(3) 0.0364(10) Uani 1 1 d . . .
H10 H 0.3264 0.3322 1.0086 0.044 Uiso 1 1 calc R . .
C11 C 0.4065(4) 0.3645(3) 0.8864(3) 0.0341(10) Uani 1 1 d . . .
H11 H 0.4137 0.2954 0.8723 0.041 Uiso 1 1 calc R . .
C12 C 0.4482(3) 0.4438(3) 0.8255(3) 0.0295(9) Uani 1 1 d . . .
C13 C 0.6215(4) 0.4897(3) 0.7445(3) 0.0298(9) Uani 1 1 d . . .
C14 C 0.7117(4) 0.4440(4) 0.7520(3) 0.0356(10) Uani 1 1 d . . .
H14 H 0.7038 0.3708 0.7514 0.043 Uiso 1 1 calc R . .
C15 C 0.8120(4) 0.5048(4) 0.7602(4) 0.0372(10) Uani 1 1 d . . .
H15 H 0.8743 0.4743 0.7653 0.045 Uiso 1 1 calc R . .
C16 C 0.8215(4) 0.6116(4) 0.7608(3) 0.0368(10) Uani 1 1 d . . .
H16 H 0.8904 0.6552 0.7663 0.044 Uiso 1 1 calc R . .
C17 C 0.7294(4) 0.6537(3) 0.7534(3) 0.0309(9) Uani 1 1 d . . .
C18 C 0.7322(3) 0.7700(3) 0.7529(3) 0.0299(9) Uani 1 1 d . . .
C19 C 0.8488(4) 0.8295(4) 0.7546(4) 0.0378(10) Uani 1 1 d . . .
H19A H 0.8884 0.8137 0.8141 0.057 Uiso 1 1 calc R . .
H19B H 0.8491 0.9039 0.7529 0.057 Uiso 1 1 calc R . .
H19C H 0.8833 0.8087 0.6980 0.057 Uiso 1 1 calc R . .
C20 C 0.6798(3) 0.8021(3) 0.8437(3) 0.0288(9) Uani 1 1 d . . .
C21 C 0.7301(4) 0.8674(3) 0.9202(3) 0.0344(10) Uani 1 1 d . . .
H21 H 0.8045 0.8958 0.9305 0.041 Uiso 1 1 calc R . .
C22 C 0.6483(4) 0.8819(3) 0.9781(3) 0.0348(10) Uani 1 1 d . . .
H22 H 0.6563 0.9230 1.0359 0.042 Uiso 1 1 calc R . .
C23 C 0.5521(4) 0.8252(3) 0.9358(3) 0.0294(9) Uani 1 1 d . . .
C24 C 0.4494(4) 0.8347(3) 0.9688(3) 0.0320(9) Uani 1 1 d . . .
H24 H 0.4503 0.8687 1.0299 0.038 Uiso 1 1 calc R . .
C25 C 0.2627(4) 0.8188(4) 0.9757(3) 0.0368(10) Uani 1 1 d . . .
H25 H 0.2857 0.8698 1.0305 0.044 Uiso 1 1 calc R . .
C26 C 0.1842(4) 0.8595(4) 0.9049(4) 0.0404(11) Uani 1 1 d . . .
H26A H 0.2184 0.9280 0.8816 0.048 Uiso 1 1 calc R . .
H26B H 0.1658 0.8118 0.8480 0.048 Uiso 1 1 calc R . .
C27 C 0.0824(5) 0.8692(5) 0.9540(5) 0.0531(14) Uani 1 1 d . . .
H27A H 0.0325 0.8964 0.9073 0.064 Uiso 1 1 calc R . .
H27B H 0.1007 0.9188 1.0095 0.064 Uiso 1 1 calc R . .
C28 C 0.0272(5) 0.7646(5) 0.9900(5) 0.0600(15) Uani 1 1 d . . .
H28A H -0.0383 0.7725 1.0225 0.072 Uiso 1 1 calc R . .
H28B H 0.0055 0.7157 0.9343 0.072 Uiso 1 1 calc R . .
C29 C 0.1041(5) 0.7221(6) 1.0612(5) 0.0616(16) Uani 1 1 d . . .
H29A H 0.1194 0.7673 1.1200 0.074 Uiso 1 1 calc R . .
H29B H 0.0699 0.6522 1.0812 0.074 Uiso 1 1 calc R . .
C30 C 0.2089(4) 0.7161(5) 1.0156(4) 0.0501(13) Uani 1 1 d . . .
H30A H 0.1943 0.6636 0.9623 0.060 Uiso 1 1 calc R . .
H30B H 0.2589 0.6931 1.0650 0.060 Uiso 1 1 calc R . .
C31 C 0.6715(3) 0.8002(3) 0.6611(3) 0.0277(9) Uani 1 1 d . . .
C32 C 0.7146(4) 0.8614(3) 0.5858(3) 0.0308(9) Uani 1 1 d . . .
H32 H 0.7884 0.8878 0.5778 0.037 Uiso 1 1 calc R . .
C33 C 0.6277(4) 0.8761(3) 0.5247(3) 0.0315(9) Uani 1 1 d . . .
H33 H 0.6305 0.9134 0.4660 0.038 Uiso 1 1 calc R . .
C34 C 0.5352(4) 0.8254(3) 0.5664(3) 0.0273(9) Uani 1 1 d . . .
C35 C 0.4304(4) 0.8429(3) 0.5336(3) 0.0305(9) Uani 1 1 d . . .
H35 H 0.4254 0.8766 0.4734 0.037 Uiso 1 1 calc R . .
C36 C 0.2454(4) 0.8451(3) 0.5298(3) 0.0335(10) Uani 1 1 d . . .
H36 H 0.2668 0.9031 0.4845 0.040 Uiso 1 1 calc R . .
C37 C 0.1779(4) 0.8812(4) 0.6070(4) 0.0391(11) Uani 1 1 d . . .
H37A H 0.1615 0.8263 0.6555 0.047 Uiso 1 1 calc R . .
H37B H 0.2198 0.9436 0.6412 0.047 Uiso 1 1 calc R . .
C38 C 0.0735(4) 0.9056(4) 0.5619(4) 0.0446(12) Uani 1 1 d . . .
H38A H 0.0301 0.9251 0.6138 0.054 Uiso 1 1 calc R . .
H38B H 0.0898 0.9654 0.5186 0.054 Uiso 1 1 calc R . .
C39 C 0.0091(4) 0.8142(5) 0.5043(5) 0.0549(14) Uani 1 1 d . . .
H39A H -0.0566 0.8336 0.4732 0.066 Uiso 1 1 calc R . .
H39B H -0.0134 0.7565 0.5486 0.066 Uiso 1 1 calc R . .
C40 C 0.0756(5) 0.7788(5) 0.4264(5) 0.0568(15) Uani 1 1 d . . .
H40A H 0.0922 0.8342 0.3785 0.068 Uiso 1 1 calc R . .
H40B H 0.0334 0.7168 0.3917 0.068 Uiso 1 1 calc R . .
C41 C 0.1806(4) 0.7534(4) 0.4719(4) 0.0427(11) Uani 1 1 d . . .
H41A H 0.1639 0.6937 0.5152 0.051 Uiso 1 1 calc R . .
H41B H 0.2239 0.7337 0.4201 0.051 Uiso 1 1 calc R . .
C43 C 0.1616(5) 0.4991(5) 0.7135(5) 0.0592(16) Uani 1 1 d . . .
H43A H 0.1991 0.4469 0.6862 0.071 Uiso 1 1 calc R . .
H43B H 0.2151 0.5634 0.7268 0.071 Uiso 1 1 calc R . .
Cl1 Cl 0.68825(11) 1.11774(10) 0.74593(10) 0.0472(3) Uani 1 1 d . . .
Cl2 Cl 0.45615(11) 1.04196(9) 0.75550(10) 0.0492(3) Uani 1 1 d . . .
Cl5 Cl 0.2167(11) 0.1720(19) 0.7012(11) 0.121(5) Uani 0.42(4) 1 d PD A 1
Cl5A Cl 0.2146(6) 0.2031(14) 0.6992(4) 0.093(3) Uani 0.58(4) 1 d PD A 2
Cl6 Cl 0.0326(4) 0.0846(4) 0.7946(3) 0.048(4) Uani 0.42(4) 1 d PD A 1
Cl6A Cl 0.0393(11) 0.0866(9) 0.7996(10) 0.169(9) Uani 0.58(4) 1 d PD A 2
C42 C 0.5857(5) 1.0078(4) 0.7544(4) 0.0445(12) Uani 1 1 d . . .
H42A H 0.5997 0.9708 0.8146 0.08(2) Uiso 1 1 calc R . .
H42B H 0.5867 0.9604 0.6986 0.062(18) Uiso 1 1 calc R . .
C44 C 0.1469(17) 0.1743(17) 0.8052(10) 0.063(8) Uani 0.42(4) 1 d PD A 1
H44A H 0.1922 0.1597 0.8626 0.02(3) Uiso 0.42(4) 1 calc PR A 1
H44B H 0.1293 0.2437 0.8146 0.04(4) Uiso 0.42(4) 1 calc PR A 1
C44A C 0.160(2) 0.168(3) 0.8084(17) 0.158(17) Uani 0.58(4) 1 d PD A 2
H44C H 0.2112 0.1355 0.8482 0.4(3) Uiso 0.58(4) 1 calc PR A 2
H44D H 0.1514 0.2320 0.8434 0.4(3) Uiso 0.58(4) 1 calc PR A 2

loop_
_atom_site_aniso_label
_atom_site_aniso_U_11
_atom_site_aniso_U_22
_atom_site_aniso_U_33
_atom_site_aniso_U_23
_atom_site_aniso_U_13
_atom_site_aniso_U_12
Ni1 0.0286(4) 0.0177(3) 0.0279(4) 0.0037(3) 0.0017(3) 0.0048(3)
Cl3 0.0578(9) 0.1277(18) 0.0897(13) 0.0595(13) 0.0145(9) 0.0142(10)
Cl4 0.0537(9) 0.1292(18) 0.0689(11) 0.0339(11) 0.0018(8) 0.0002(10)
O1 0.0316(15) 0.0220(14) 0.0274(15) 0.0039(11) 0.0018(12) 0.0061(11)
N1 0.0331(19) 0.0257(18) 0.0267(18) 0.0029(14) 0.0003(14) 0.0069(15)
N2 0.0292(17) 0.0196(16) 0.0301(18) 0.0022(14) 0.0048(14) 0.0052(13)
N3 0.0319(18) 0.0197(16) 0.0276(18) 0.0038(13) -0.0008(14) 0.0047(14)
N4 0.0330(19) 0.0205(17) 0.0315(19) 0.0065(14) 0.0032(15) 0.0065(14)
N5 0.0293(18) 0.0210(16) 0.0275(18) 0.0016(13) 0.0014(14) 0.0051(14)
N6 0.039(2) 0.0265(18) 0.0315(19) 0.0020(15) 0.0042(16) 0.0088(15)
N7 0.0334(19) 0.0248(18) 0.0319(19) 0.0049(14) 0.0020(15) 0.0071(15)
C1 0.033(2) 0.026(2) 0.031(2) 0.0046(17) 0.0031(18) 0.0042(17)
C2 0.051(3) 0.036(2) 0.024(2) 0.0014(18) -0.001(2) 0.007(2)
C3 0.054(3) 0.036(3) 0.028(2) -0.0043(19) 0.004(2) 0.006(2)
C4 0.049(3) 0.023(2) 0.040(3) -0.0003(18) 0.012(2) 0.0081(19)
C5 0.035(2) 0.023(2) 0.037(2) 0.0038(17) 0.0095(18) 0.0074(17)
C6 0.039(2) 0.019(2) 0.037(2) 0.0044(17) 0.0027(19) 0.0083(17)
C7 0.049(3) 0.025(2) 0.046(3) 0.0008(19) 0.006(2) 0.009(2)
C8 0.032(2) 0.026(2) 0.032(2) 0.0018(17) 0.0007(18) 0.0067(17)
C9 0.036(2) 0.038(2) 0.027(2) 0.0047(18) -0.0011(18) 0.0074(19)
C10 0.041(3) 0.032(2) 0.035(2) 0.0124(19) -0.004(2) 0.0042(19)
C11 0.038(2) 0.025(2) 0.039(3) 0.0061(18) -0.0045(19) 0.0073(18)
C12 0.032(2) 0.021(2) 0.034(2) 0.0042(17) -0.0026(18) 0.0033(16)
C13 0.039(2) 0.023(2) 0.029(2) 0.0060(16) 0.0053(18) 0.0099(18)
C14 0.045(3) 0.033(2) 0.033(2) 0.0048(18) 0.002(2) 0.018(2)
C15 0.035(2) 0.043(3) 0.038(2) 0.008(2) -0.0011(19) 0.019(2)
C16 0.030(2) 0.045(3) 0.037(2) 0.004(2) 0.0010(19) 0.011(2)
C17 0.035(2) 0.031(2) 0.026(2) 0.0063(17) 0.0042(17) 0.0037(18)
C18 0.025(2) 0.030(2) 0.035(2) 0.0057(18) 0.0019(17) 0.0043(17)
C19 0.034(2) 0.037(3) 0.040(3) 0.005(2) 0.003(2) 0.0005(19)
C20 0.032(2) 0.023(2) 0.031(2) 0.0053(17) -0.0015(17) 0.0040(16)
C21 0.039(2) 0.028(2) 0.035(2) 0.0047(18) -0.0042(19) 0.0038(18)
C22 0.048(3) 0.023(2) 0.032(2) 0.0020(17) -0.007(2) 0.0075(19)
C23 0.041(2) 0.021(2) 0.026(2) 0.0065(16) 0.0010(18) 0.0062(17)
C24 0.047(3) 0.022(2) 0.028(2) 0.0036(16) 0.0014(19) 0.0072(18)
C25 0.041(3) 0.042(3) 0.030(2) -0.0005(19) 0.0013(19) 0.013(2)
C26 0.047(3) 0.034(2) 0.040(3) 0.000(2) -0.006(2) 0.010(2)
C27 0.049(3) 0.050(3) 0.061(4) -0.008(3) -0.010(3) 0.017(3)
C28 0.046(3) 0.068(4) 0.068(4) 0.000(3) 0.004(3) 0.013(3)
C29 0.051(3) 0.075(4) 0.060(4) 0.010(3) 0.013(3) 0.013(3)
C30 0.044(3) 0.057(3) 0.052(3) 0.012(3) 0.008(2) 0.015(3)
C31 0.032(2) 0.0188(19) 0.032(2) 0.0015(16) 0.0057(17) 0.0023(16)
C32 0.031(2) 0.024(2) 0.036(2) 0.0008(17) 0.0056(18) 0.0017(17)
C33 0.042(2) 0.022(2) 0.031(2) 0.0057(17) 0.0063(19) 0.0058(18)
C34 0.039(2) 0.0176(19) 0.026(2) 0.0002(15) 0.0022(17) 0.0058(16)
C35 0.043(2) 0.019(2) 0.029(2) 0.0003(16) 0.0008(18) 0.0057(17)
C36 0.037(2) 0.030(2) 0.034(2) 0.0080(18) -0.0028(19) 0.0094(18)
C37 0.041(3) 0.037(3) 0.042(3) 0.004(2) 0.004(2) 0.013(2)
C38 0.038(3) 0.050(3) 0.051(3) 0.013(2) 0.009(2) 0.019(2)
C39 0.038(3) 0.060(4) 0.069(4) 0.007(3) 0.000(3) 0.015(3)
C40 0.045(3) 0.066(4) 0.058(4) -0.010(3) -0.013(3) 0.013(3)
C41 0.041(3) 0.041(3) 0.047(3) 0.002(2) -0.003(2) 0.011(2)
C43 0.038(3) 0.062(4) 0.073(4) 0.014(3) 0.006(3) -0.003(3)
Cl1 0.0577(7) 0.0376(6) 0.0482(7) 0.0061(5) 0.0054(6) 0.0131(5)
Cl2 0.0580(8) 0.0335(6) 0.0557(8) 0.0017(5) 0.0006(6) 0.0081(5)
Cl5 0.065(5) 0.131(9) 0.157(13) -0.057(8) 0.030(6) -0.012(4)
Cl5A 0.064(3) 0.147(7) 0.049(3) 0.013(3) -0.006(2) -0.024(3)
Cl6 0.052(4) 0.043(4) 0.037(4) 0.0018(18) 0.0100(18) -0.023(2)
Cl6A 0.190(13) 0.133(10) 0.165(12) 0.000(7) 0.025(7) -0.021(7)
C42 0.062(3) 0.025(2) 0.045(3) -0.001(2) -0.001(2) 0.006(2)
C44 0.071(14) 0.070(14) 0.026(8) -0.013(9) 0.013(8) -0.045(12)
C44A 0.09(2) 0.18(3) 0.19(3) 0.08(3) -0.04(2) 0.000(19)

loop_
_atom_type_symbol
_atom_type_description
_atom_type_scat_dispersion_real
_atom_type_scat_dispersion_imag
_atom_type_scat_source
C C 0.0181 0.0091 'International Tables Vol C Tables 4.2.6.8 and 6.1.1.4'
H H 0.0000 0.0000 'International Tables Vol C Tables 4.2.6.8 and 6.1.1.4'
Cl Cl 0.3639 0.7018 'International Tables Vol C Tables 4.2.6.8 and 6.1.1.4'
N N 0.0311 0.0180 'International Tables Vol C Tables 4.2.6.8 and 6.1.1.4'
Ni Ni -3.0029 0.5091 'International Tables Vol C Tables 4.2.6.8 and 6.1.1.4'
O O 0.0492 0.0322 'International Tables Vol C Tables 4.2.6.8 and 6.1.1.4'

loop_
_geom_angle_atom_site_label_1
_geom_angle_atom_site_label_2
_geom_angle_atom_site_label_3
_geom_angle
_geom_angle_site_symmetry_1
_geom_angle_site_symmetry_3
_geom_angle_publ_flag
O1 Ni1 N1 171.79(13) . . ?
O1 Ni1 N2 89.10(12) . . ?
O1 Ni1 N3 90.27(12) . . ?
O1 Ni1 N4 95.15(13) . . ?
O1 Ni1 N5 95.77(12) . . ?
N1 Ni1 N2 84.97(14) . . ?
N1 Ni1 N3 83.34(13) . . ?
N2 Ni1 N3 82.60(13) . . ?
N4 Ni1 N1 90.84(14) . . ?
N4 Ni1 N2 175.73(14) . . ?
N4 Ni1 N3 97.73(13) . . ?
N5 Ni1 N1 90.47(14) . . ?
N5 Ni1 N2 95.70(13) . . ?
N5 Ni1 N3 173.70(14) . . ?
N5 Ni1 N4 83.52(13) . . ?
Ni1 O1 H1A 109.5 . . ?
Ni1 O1 H1B 109.5 . . ?
H1A O1 H1B 104.5 . . ?
C13 N1 Ni1 121.7(3) . . ?
C17 N1 Ni1 119.2(3) . . ?
C17 N1 C13 119.0(4) . . ?
C1 N2 Ni1 118.9(3) . . ?
C1 N2 C5 118.5(4) . . ?
C5 N2 Ni1 122.5(3) . . ?
C8 N3 Ni1 120.2(3) . . ?
C8 N3 C12 118.0(4) . . ?
C12 N3 Ni1 121.8(3) . . ?
C20 N4 Ni1 113.8(3) . . ?
C20 N4 C23 105.5(4) . . ?
C23 N4 Ni1 140.6(3) . . ?
C31 N5 Ni1 113.6(3) . . ?
C31 N5 C34 105.3(3) . . ?
C34 N5 Ni1 140.4(3) . . ?
C24 N6 C25 118.0(4) . . ?
C35 N7 C36 117.4(4) . . ?
N2 C1 H1 118.4 . . ?
N2 C1 C2 123.2(4) . . ?
C2 C1 H1 118.4 . . ?
C1 C2 H2 120.7 . . ?
C3 C2 C1 118.7(4) . . ?
C3 C2 H2 120.7 . . ?
C2 C3 H3 120.6 . . ?
C2 C3 C4 118.8(4) . . ?
C4 C3 H3 120.6 . . ?
C3 C4 H4 119.8 . . ?
C3 C4 C5 120.4(4) . . ?
C5 C4 H4 119.8 . . ?
N2 C5 C4 120.3(4) . . ?
N2 C5 C6 116.8(4) . . ?
C4 C5 C6 122.8(4) . . ?
C5 C6 C7 109.4(4) . . ?
C5 C6 C12 107.7(3) . . ?
C5 C6 C13 112.3(3) . . ?
C7 C6 C13 109.3(4) . . ?
C12 C6 C7 110.0(4) . . ?
C12 C6 C13 108.1(4) . . ?
C6 C7 H7A 109.5 . . ?
C6 C7 H7B 109.5 . . ?
C6 C7 H7C 109.5 . . ?
H7A C7 H7B 109.5 . . ?
H7A C7 H7C 109.5 . . ?
H7B C7 H7C 109.5 . . ?
N3 C8 H8 118.0 . . ?
N3 C8 C9 123.9(4) . . ?
C9 C8 H8 118.0 . . ?
C8 C9 H9 120.9 . . ?
C8 C9 C10 118.3(4) . . ?
C10 C9 H9 120.9 . . ?
C9 C10 H10 120.7 . . ?
C11 C10 C9 118.6(4) . . ?
C11 C10 H10 120.7 . . ?
C10 C11 H11 119.9 . . ?
C10 C11 C12 120.2(4) . . ?
C12 C11 H11 119.9 . . ?
N3 C12 C6 117.0(4) . . ?
N3 C12 C11 121.0(4) . . ?
C11 C12 C6 122.0(4) . . ?
N1 C13 C6 117.6(4) . . ?
N1 C13 C14 121.2(4) . . ?
C14 C13 C6 121.2(4) . . ?
C13 C14 H14 120.1 . . ?
C15 C14 C13 119.8(4) . . ?
C15 C14 H14 120.1 . . ?
C14 C15 H15 120.5 . . ?
C14 C15 C16 119.1(4) . . ?
C16 C15 H15 120.5 . . ?
C15 C16 H16 120.4 . . ?
C17 C16 C15 119.2(4) . . ?
C17 C16 H16 120.4 . . ?
N1 C17 C16 121.7(4) . . ?
N1 C17 C18 115.5(4) . . ?
C16 C17 C18 122.7(4) . . ?
C17 C18 C19 110.5(4) . . ?
C17 C18 C20 109.4(3) . . ?
C17 C18 C31 110.7(4) . . ?
C19 C18 C20 108.8(4) . . ?
C31 C18 C19 108.0(4) . . ?
C31 C18 C20 109.4(3) . . ?
C18 C19 H19A 109.5 . . ?
C18 C19 H19B 109.5 . . ?
C18 C19 H19C 109.5 . . ?
H19A C19 H19B 109.5 . . ?
H19A C19 H19C 109.5 . . ?
H19B C19 H19C 109.5 . . ?
N4 C20 C18 121.0(4) . . ?
N4 C20 C21 111.8(4) . . ?
C21 C20 C18 127.0(4) . . ?
C20 C21 H21 127.2 . . ?
C22 C21 C20 105.5(4) . . ?
C22 C21 H21 127.2 . . ?
C21 C22 H22 126.2 . . ?
C21 C22 C23 107.6(4) . . ?
C23 C22 H22 126.2 . . ?
N4 C23 C22 109.5(4) . . ?
N4 C23 C24 127.6(4) . . ?
C22 C23 C24 122.3(4) . . ?
N6 C24 C23 127.8(4) . . ?
N6 C24 H24 116.1 . . ?
C23 C24 H24 116.1 . . ?
N6 C25 H25 109.4 . . ?
N6 C25 C26 109.9(4) . . ?
N6 C25 C30 108.9(4) . . ?
C26 C25 H25 109.4 . . ?
C30 C25 H25 109.4 . . ?
C30 C25 C26 109.9(4) . . ?
C25 C26 H26A 109.6 . . ?
C25 C26 H26B 109.6 . . ?
H26A C26 H26B 108.1 . . ?
C27 C26 C25 110.4(4) . . ?
C27 C26 H26A 109.6 . . ?
C27 C26 H26B 109.6 . . ?
C26 C27 H27A 109.5 . . ?
C26 C27 H27B 109.5 . . ?
C26 C27 C28 110.9(5) . . ?
H27A C27 H27B 108.1 . . ?
C28 C27 H27A 109.5 . . ?
C28 C27 H27B 109.5 . . ?
C27 C28 H28A 109.8 . . ?
C27 C28 H28B 109.8 . . ?
H28A C28 H28B 108.2 . . ?
C29 C28 C27 109.6(5) . . ?
C29 C28 H28A 109.8 . . ?
C29 C28 H28B 109.8 . . ?
C28 C29 H29A 109.4 . . ?
C28 C29 H29B 109.4 . . ?
H29A C29 H29B 108.0 . . ?
C30 C29 C28 111.0(5) . . ?
C30 C29 H29A 109.4 . . ?
C30 C29 H29B 109.4 . . ?
C25 C30 H30A 109.0 . . ?
C25 C30 H30B 109.0 . . ?
C29 C30 C25 113.0(5) . . ?
C29 C30 H30A 109.0 . . ?
C29 C30 H30B 109.0 . . ?
H30A C30 H30B 107.8 . . ?
N5 C31 C18 120.9(4) . . ?
N5 C31 C32 111.5(4) . . ?
C32 C31 C18 127.3(4) . . ?
C31 C32 H32 126.9 . . ?
C33 C32 C31 106.2(4) . . ?
C33 C32 H32 126.9 . . ?
C32 C33 H33 126.6 . . ?
C32 C33 C34 106.7(4) . . ?
C34 C33 H33 126.6 . . ?
N5 C34 C33 110.2(4) . . ?
N5 C34 C35 127.5(4) . . ?
C33 C34 C35 121.2(4) . . ?
N7 C35 C34 127.2(4) . . ?
N7 C35 H35 116.4 . . ?
C34 C35 H35 116.4 . . ?
N7 C36 H36 108.8 . . ?
N7 C36 C37 109.4(4) . . ?
N7 C36 C41 110.6(4) . . ?
C37 C36 H36 108.8 . . ?
C41 C36 H36 108.8 . . ?
C41 C36 C37 110.5(4) . . ?
C36 C37 H37A 109.4 . . ?
C36 C37 H37B 109.4 . . ?
H37A C37 H37B 108.0 . . ?
C38 C37 C36 111.3(4) . . ?
C38 C37 H37A 109.4 . . ?
C38 C37 H37B 109.4 . . ?
C37 C38 H38A 109.3 . . ?
C37 C38 H38B 109.3 . . ?
H38A C38 H38B 108.0 . . ?
C39 C38 C37 111.4(4) . . ?
C39 C38 H38A 109.3 . . ?
C39 C38 H38B 109.3 . . ?
C38 C39 H39A 109.5 . . ?
C38 C39 H39B 109.5 . . ?
C38 C39 C40 110.7(5) . . ?
H39A C39 H39B 108.1 . . ?
C40 C39 H39A 109.5 . . ?
C40 C39 H39B 109.5 . . ?
C39 C40 H40A 109.5 . . ?
C39 C40 H40B 109.5 . . ?
C39 C40 C41 110.7(5) . . ?
H40A C40 H40B 108.1 . . ?
C41 C40 H40A 109.5 . . ?
C41 C40 H40B 109.5 . . ?
C36 C41 C40 111.2(4) . . ?
C36 C41 H41A 109.4 . . ?
C36 C41 H41B 109.4 . . ?
C40 C41 H41A 109.4 . . ?
C40 C41 H41B 109.4 . . ?
H41A C41 H41B 108.0 . . ?
Cl3 C43 H43A 109.4 . . ?
Cl3 C43 H43B 109.4 . . ?
Cl4 C43 Cl3 111.3(3) . . ?
Cl4 C43 H43A 109.4 . . ?
Cl4 C43 H43B 109.4 . . ?
H43A C43 H43B 108.0 . . ?
Cl1 C42 Cl2 111.8(3) . . ?
Cl1 C42 H42A 109.3 . . ?
Cl1 C42 H42B 109.3 . . ?
Cl2 C42 H42A 109.3 . . ?
Cl2 C42 H42B 109.3 . . ?
H42A C42 H42B 107.9 . . ?
Cl5 C44 H44A 109.7 . . ?
Cl5 C44 H44B 109.7 . . ?
Cl6 C44 Cl5 109.6(9) . . ?
Cl6 C44 H44A 109.7 . . ?
Cl6 C44 H44B 109.7 . . ?
H44A C44 H44B 108.2 . . ?
Cl5A C44A H44C 108.4 . . ?
Cl5A C44A H44D 108.4 . . ?
Cl6A C44A Cl5A 115.3(14) . . ?
Cl6A C44A H44C 108.4 . . ?
Cl6A C44A H44D 108.4 . . ?
H44C C44A H44D 107.5 . . ?

loop_
_geom_bond_atom_site_label_1
_geom_bond_atom_site_label_2
_geom_bond_distance
_geom_bond_site_symmetry_2
_geom_bond_publ_flag
Ni1 O1 2.070(3) . ?
Ni1 N1 2.111(4) . ?
Ni1 N2 2.112(4) . ?
Ni1 N3 2.142(3) . ?
Ni1 N4 2.107(4) . ?
Ni1 N5 2.098(3) . ?
Cl3 C43 1.758(6) . ?
Cl4 C43 1.749(6) . ?
O1 H1A 0.8706 . ?
O1 H1B 0.8705 . ?
N1 C13 1.355(6) . ?
N1 C17 1.348(6) . ?
N2 C1 1.337(6) . ?
N2 C5 1.357(5) . ?
N3 C8 1.341(6) . ?
N3 C12 1.351(5) . ?
N4 C20 1.354(6) . ?
N4 C23 1.389(6) . ?
N5 C31 1.356(5) . ?
N5 C34 1.385(5) . ?
N6 C24 1.273(6) . ?
N6 C25 1.463(6) . ?
N7 C35 1.285(6) . ?
N7 C36 1.463(6) . ?
C1 H1 0.9500 . ?
C1 C2 1.382(6) . ?
C2 H2 0.9500 . ?
C2 C3 1.373(7) . ?
C3 H3 0.9500 . ?
C3 C4 1.377(7) . ?
C4 H4 0.9500 . ?
C4 C5 1.390(7) . ?
C5 C6 1.538(6) . ?
C6 C7 1.546(6) . ?
C6 C12 1.545(6) . ?
C6 C13 1.548(6) . ?
C7 H7A 0.9800 . ?
C7 H7B 0.9800 . ?
C7 H7C 0.9800 . ?
C8 H8 0.9500 . ?
C8 C9 1.370(6) . ?
C9 H9 0.9500 . ?
C9 C10 1.392(7) . ?
C10 H10 0.9500 . ?
C10 C11 1.375(7) . ?
C11 H11 0.9500 . ?
C11 C12 1.393(6) . ?
C13 C14 1.387(6) . ?
C14 H14 0.9500 . ?
C14 C15 1.369(7) . ?
C15 H15 0.9500 . ?
C15 C16 1.389(7) . ?
C16 H16 0.9500 . ?
C16 C17 1.382(6) . ?
C17 C18 1.525(6) . ?
C18 C19 1.539(6) . ?
C18 C20 1.546(6) . ?
C18 C31 1.535(6) . ?
C19 H19A 0.9800 . ?
C19 H19B 0.9800 . ?
C19 H19C 0.9800 . ?
C20 C21 1.400(6) . ?
C21 H21 0.9500 . ?
C21 C22 1.387(7) . ?
C22 H22 0.9500 . ?
C22 C23 1.397(6) . ?
C23 C24 1.433(7) . ?
C24 H24 0.9500 . ?
C25 H25 1.0000 . ?
C25 C26 1.523(6) . ?
C25 C30 1.520(7) . ?
C26 H26A 0.9900 . ?
C26 H26B 0.9900 . ?
C26 C27 1.521(8) . ?
C27 H27A 0.9900 . ?
C27 H27B 0.9900 . ?
C27 C28 1.526(9) . ?
C28 H28A 0.9900 . ?
C28 H28B 0.9900 . ?
C28 C29 1.525(9) . ?
C29 H29A 0.9900 . ?
C29 H29B 0.9900 . ?
C29 C30 1.520(8) . ?
C30 H30A 0.9900 . ?
C30 H30B 0.9900 . ?
C31 C32 1.396(6) . ?
C32 H32 0.9500 . ?
C32 C33 1.389(6) . ?
C33 H33 0.9500 . ?
C33 C34 1.396(6) . ?
C34 C35 1.438(6) . ?
C35 H35 0.9500 . ?
C36 H36 1.0000 . ?
C36 C37 1.534(7) . ?
C36 C41 1.518(7) . ?
C37 H37A 0.9900 . ?
C37 H37B 0.9900 . ?
C37 C38 1.519(7) . ?
C38 H38A 0.9900 . ?
C38 H38B 0.9900 . ?
C38 C39 1.512(8) . ?
C39 H39A 0.9900 . ?
C39 H39B 0.9900 . ?
C39 C40 1.529(9) . ?
C40 H40A 0.9900 . ?
C40 H40B 0.9900 . ?
C40 C41 1.533(7) . ?
C41 H41A 0.9900 . ?
C41 H41B 0.9900 . ?
C43 H43A 0.9900 . ?
C43 H43B 0.9900 . ?
Cl1 C42 1.766(5) . ?
Cl2 C42 1.783(6) . ?
Cl5 C44 1.737(14) . ?
Cl5A C44A 1.729(19) . ?
Cl6 C44 1.687(11) . ?
Cl6A C44A 1.694(16) . ?
C42 H42A 0.9900 . ?
C42 H42B 0.9900 . ?
C44 H44A 0.9900 . ?
C44 H44B 0.9900 . ?
C44A H44C 0.9900 . ?
C44A H44D 0.9900 . ?

loop_
_geom_torsion_atom_site_label_1
_geom_torsion_atom_site_label_2
_geom_torsion_atom_site_label_3
_geom_torsion_atom_site_label_4
_geom_torsion
_geom_torsion_site_symmetry_1
_geom_torsion_site_symmetry_2
_geom_torsion_site_symmetry_3
_geom_torsion_site_symmetry_4
_geom_torsion_publ_flag
Ni1 N1 C13 C6 4.4(5) . . . . ?
Ni1 N1 C13 C14 -174.9(3) . . . . ?
Ni1 N1 C17 C16 175.1(3) . . . . ?
Ni1 N1 C17 C18 -4.5(5) . . . . ?
Ni1 N2 C1 C2 -174.8(4) . . . . ?
Ni1 N2 C5 C4 177.7(3) . . . . ?
Ni1 N2 C5 C6 0.8(5) . . . . ?
Ni1 N3 C8 C9 176.9(3) . . . . ?
Ni1 N3 C12 C6 2.7(5) . . . . ?
Ni1 N3 C12 C11 -176.8(3) . . . . ?
Ni1 N4 C20 C18 10.0(5) . . . . ?
Ni1 N4 C20 C21 -174.6(3) . . . . ?
Ni1 N4 C23 C22 173.5(3) . . . . ?
Ni1 N4 C23 C24 -15.6(7) . . . . ?
Ni1 N5 C31 C18 -14.6(5) . . . . ?
Ni1 N5 C31 C32 170.7(3) . . . . ?
Ni1 N5 C34 C33 -166.7(3) . . . . ?
Ni1 N5 C34 C35 24.9(7) . . . . ?
O1 Ni1 N1 C13 0.8(11) . . . . ?
O1 Ni1 N1 C17 -176.1(8) . . . . ?
O1 Ni1 N2 C1 42.3(3) . . . . ?
O1 Ni1 N2 C5 -133.8(3) . . . . ?
O1 Ni1 N3 C8 -47.4(3) . . . . ?
O1 Ni1 N3 C12 130.5(3) . . . . ?
O1 Ni1 N4 C20 -150.9(3) . . . . ?
O1 Ni1 N4 C23 34.1(4) . . . . ?
O1 Ni1 N5 C31 152.7(3) . . . . ?
O1 Ni1 N5 C34 -38.2(4) . . . . ?
N1 Ni1 N2 C1 -143.4(3) . . . . ?
N1 Ni1 N2 C5 40.5(3) . . . . ?
N1 Ni1 N3 C8 137.8(3) . . . . ?
N1 Ni1 N3 C12 -44.3(3) . . . . ?
N1 Ni1 N4 C20 34.8(3) . . . . ?
N1 Ni1 N4 C23 -140.2(4) . . . . ?
N1 Ni1 N5 C31 -32.6(3) . . . . ?
N1 Ni1 N5 C34 136.5(4) . . . . ?
N1 C13 C14 C15 -1.1(7) . . . . ?
N1 C17 C18 C19 -176.6(4) . . . . ?
N1 C17 C18 C20 63.7(5) . . . . ?
N1 C17 C18 C31 -57.0(5) . . . . ?
N2 Ni1 N1 C13 -43.1(3) . . . . ?
N2 Ni1 N1 C17 140.0(3) . . . . ?
N2 Ni1 N3 C8 -136.4(3) . . . . ?
N2 Ni1 N3 C12 41.5(3) . . . . ?
N2 Ni1 N4 C20 24.0(19) . . . . ?
N2 Ni1 N4 C23 -151.0(16) . . . . ?
N2 Ni1 N5 C31 -117.6(3) . . . . ?
N2 Ni1 N5 C34 51.5(4) . . . . ?
N2 C1 C2 C3 -2.6(7) . . . . ?
N2 C5 C6 C7 -179.5(4) . . . . ?
N2 C5 C6 C12 61.0(5) . . . . ?
N2 C5 C6 C13 -57.8(5) . . . . ?
N3 Ni1 N1 C13 40.0(3) . . . . ?
N3 Ni1 N1 C17 -136.9(3) . . . . ?
N3 Ni1 N2 C1 132.7(3) . . . . ?
N3 Ni1 N2 C5 -43.5(3) . . . . ?
N3 Ni1 N4 C20 118.2(3) . . . . ?
N3 Ni1 N4 C23 -56.8(4) . . . . ?
N3 Ni1 N5 C31 -43.6(14) . . . . ?
N3 Ni1 N5 C34 125.5(12) . . . . ?
N3 C8 C9 C10 0.4(7) . . . . ?
N4 Ni1 N1 C13 137.7(3) . . . . ?
N4 Ni1 N1 C17 -39.2(3) . . . . ?
N4 Ni1 N2 C1 -132.6(17) . . . . ?
N4 Ni1 N2 C5 51.3(19) . . . . ?
N4 Ni1 N3 C8 47.9(3) . . . . ?
N4 Ni1 N3 C12 -134.2(3) . . . . ?
N4 Ni1 N5 C31 58.2(3) . . . . ?
N4 Ni1 N5 C34 -132.8(4) . . . . ?
N4 C20 C21 C22 -1.6(5) . . . . ?
N4 C23 C24 N6 -4.3(7) . . . . ?
N5 Ni1 N1 C13 -138.8(3) . . . . ?
N5 Ni1 N1 C17 44.4(3) . . . . ?
N5 Ni1 N2 C1 -53.4(3) . . . . ?
N5 Ni1 N2 C5 130.4(3) . . . . ?
N5 Ni1 N3 C8 148.9(11) . . . . ?
N5 Ni1 N3 C12 -33.2(14) . . . . ?
N5 Ni1 N4 C20 -55.6(3) . . . . ?
N5 Ni1 N4 C23 129.4(4) . . . . ?
N5 C31 C32 C33 0.5(5) . . . . ?
N5 C34 C35 N7 2.0(7) . . . . ?
N6 C25 C26 C27 176.2(4) . . . . ?
N6 C25 C30 C29 -175.0(5) . . . . ?
N7 C36 C37 C38 -177.5(4) . . . . ?
N7 C36 C41 C40 177.1(4) . . . . ?
C1 N2 C5 C4 1.6(6) . . . . ?
C1 N2 C5 C6 -175.3(4) . . . . ?
C1 C2 C3 C4 0.6(7) . . . . ?
C2 C3 C4 C5 2.4(7) . . . . ?
C3 C4 C5 N2 -3.6(7) . . . . ?
C3 C4 C5 C6 173.1(4) . . . . ?
C4 C5 C6 C7 3.7(6) . . . . ?
C4 C5 C6 C12 -115.8(5) . . . . ?
C4 C5 C6 C13 125.3(4) . . . . ?
C5 N2 C1 C2 1.5(6) . . . . ?
C5 C6 C12 N3 -62.8(5) . . . . ?
C5 C6 C12 C11 116.6(4) . . . . ?
C5 C6 C13 N1 55.0(5) . . . . ?
C5 C6 C13 C14 -125.6(4) . . . . ?
C6 C13 C14 C15 179.6(4) . . . . ?
C7 C6 C12 N3 178.0(4) . . . . ?
C7 C6 C12 C11 -2.5(6) . . . . ?
C7 C6 C13 N1 176.7(4) . . . . ?
C7 C6 C13 C14 -4.0(6) . . . . ?
C8 N3 C12 C6 -179.4(4) . . . . ?
C8 N3 C12 C11 1.2(6) . . . . ?
C8 C9 C10 C11 0.2(7) . . . . ?
C9 C10 C11 C12 0.0(7) . . . . ?
C10 C11 C12 N3 -0.7(7) . . . . ?
C10 C11 C12 C6 179.9(4) . . . . ?
C12 N3 C8 C9 -1.0(6) . . . . ?
C12 C6 C13 N1 -63.6(5) . . . . ?
C12 C6 C13 C14 115.7(4) . . . . ?
C13 N1 C17 C16 -1.9(6) . . . . ?
C13 N1 C17 C18 178.5(4) . . . . ?
C13 C6 C12 N3 58.7(5) . . . . ?
C13 C6 C12 C11 -121.8(4) . . . . ?
C13 C14 C15 C16 0.0(7) . . . . ?
C14 C15 C16 C17 0.2(7) . . . . ?
C15 C16 C17 N1 0.8(7) . . . . ?
C15 C16 C17 C18 -179.6(4) . . . . ?
C16 C17 C18 C19 3.8(6) . . . . ?
C16 C17 C18 C20 -115.9(5) . . . . ?
C16 C17 C18 C31 123.4(4) . . . . ?
C17 N1 C13 C6 -178.7(4) . . . . ?
C17 N1 C13 C14 2.0(6) . . . . ?
C17 C18 C20 N4 -69.6(5) . . . . ?
C17 C18 C20 C21 115.9(5) . . . . ?
C17 C18 C31 N5 71.7(5) . . . . ?
C17 C18 C31 C32 -114.6(5) . . . . ?
C18 C20 C21 C22 173.4(4) . . . . ?
C18 C31 C32 C33 -173.8(4) . . . . ?
C19 C18 C20 N4 169.6(4) . . . . ?
C19 C18 C20 C21 -5.0(6) . . . . ?
C19 C18 C31 N5 -167.3(4) . . . . ?
C19 C18 C31 C32 6.5(6) . . . . ?
C20 N4 C23 C22 -1.8(4) . . . . ?
C20 N4 C23 C24 169.1(4) . . . . ?
C20 C18 C31 N5 -49.0(5) . . . . ?
C20 C18 C31 C32 124.8(4) . . . . ?
C20 C21 C22 C23 0.4(5) . . . . ?
C21 C22 C23 N4 0.9(5) . . . . ?
C21 C22 C23 C24 -170.6(4) . . . . ?
C22 C23 C24 N6 165.6(4) . . . . ?
C23 N4 C20 C18 -173.3(4) . . . . ?
C23 N4 C20 C21 2.1(5) . . . . ?
C24 N6 C25 C26 135.1(4) . . . . ?
C24 N6 C25 C30 -104.5(5) . . . . ?
C25 N6 C24 C23 178.0(4) . . . . ?
C25 C26 C27 C28 -59.7(6) . . . . ?
C26 C25 C30 C29 -54.6(6) . . . . ?
C26 C27 C28 C29 58.7(7) . . . . ?
C27 C28 C29 C30 -55.4(7) . . . . ?
C28 C29 C30 C25 54.7(7) . . . . ?
C30 C25 C26 C27 56.4(6) . . . . ?
C31 N5 C34 C33 3.0(4) . . . . ?
C31 N5 C34 C35 -165.5(4) . . . . ?
C31 C18 C20 N4 51.9(5) . . . . ?
C31 C18 C20 C21 -122.7(4) . . . . ?
C31 C32 C33 C34 1.3(5) . . . . ?
C32 C33 C34 N5 -2.7(5) . . . . ?
C32 C33 C34 C35 166.6(4) . . . . ?
C33 C34 C35 N7 -165.2(4) . . . . ?
C34 N5 C31 C18 172.6(4) . . . . ?
C34 N5 C31 C32 -2.1(5) . . . . ?
C35 N7 C36 C37 -141.1(4) . . . . ?
C35 N7 C36 C41 96.9(5) . . . . ?
C36 N7 C35 C34 179.3(4) . . . . ?
C36 C37 C38 C39 56.1(6) . . . . ?
C37 C36 C41 C40 55.8(6) . . . . ?
C37 C38 C39 C40 -56.4(6) . . . . ?
C38 C39 C40 C41 56.3(7) . . . . ?
C39 C40 C41 C36 -56.5(7) . . . . ?
C41 C36 C37 C38 -55.5(5) . . . . ?
